data_4030585
loop_
_publ_author_name
'Masusai, Chonticha'
'Soorukram, Darunee'
'Kuhakarn, Chutima'
'Tuchinda, Patoomratana'
'Pakawatchai, Chaveng'
'Saithong, Saowanit'
'Reutrakul, Vichai'
'Pohmakotr, Manat'

_publ_section_title
;
 Synthesis of gem-Difluoromethylenated Polycyclic Cage Compounds.
;
_journal_issue 3
_journal_name_full 'The Journal of organic chemistry'
_journal_page_first 1577
_journal_page_last 1592
_journal_paper_doi 10.1021/jo502501v
_journal_volume 80
_journal_year 2015
_chemical_formula_moiety 'C16  H14  O3  F2  S1'
_chemical_formula_sum 'C16 H14 F2 O3 S'
_chemical_formula_weight 324.33
_chemical_name_systematic
;
 ?
;
_space_group_crystal_system monoclinic
_space_group_IT_number 14
_space_group_name_Hall '-P 2ybc'
_space_group_name_H-M_alt 'P 1 21/c 1'
_symmetry_space_group_name_Hall '-P 2ybc'
_symmetry_space_group_name_H-M 'P 1 21/c 1'
_atom_sites_solution_hydrogens mixed
_atom_sites_solution_primary direct
_atom_sites_solution_secondary difmap
_audit_creation_method SHELXL-2013
_cell_angle_alpha 90
_cell_angle_beta 90.379(3)
_cell_angle_gamma 90
_cell_formula_units_Z 4
_cell_length_a 6.6313(10)
_cell_length_b 10.6643(17)
_cell_length_c 21.166(3)
_cell_measurement_reflns_used 16753
_cell_measurement_temperature 293(2)
_cell_measurement_theta_max 41.362
_cell_measurement_theta_min 5.408
_cell_volume 1496.8(4)
_computing_cell_refinement 'SAINT (Bruker, 2003)'
_computing_data_collection 'SMART (Bruker, 1998)'
_computing_data_reduction 'SAINT (Bruker, 2003)'
_computing_molecular_graphics 'Mercury 2.3 (Macrea <i>et al</i>., 2008)'
_computing_publication_material 'WinGX publication routines (Farrugia, 2012)'
_computing_structure_refinement 'SHELXL-2013 (Sheldrick, 2013)'
_computing_structure_solution 'SHELXL-2013 (Sheldrick, 2013)'
_diffrn_ambient_temperature 293(2)
_diffrn_measured_fraction_theta_full 0.966
_diffrn_measured_fraction_theta_max 0.966
_diffrn_measurement_device_type 'Bruker APEX CCD area-detector'
_diffrn_measurement_method 'Frames, each covering 0.3 \% in \w'
_diffrn_radiation_type MoK\a
_diffrn_radiation_wavelength 0.71073
_diffrn_reflns_av_R_equivalents 0.1199
_diffrn_reflns_av_unetI/netI 0.0897
_diffrn_reflns_Laue_measured_fraction_full 0.966
_diffrn_reflns_Laue_measured_fraction_max 0.966
_diffrn_reflns_limit_h_max 7
_diffrn_reflns_limit_h_min -7
_diffrn_reflns_limit_k_max 12
_diffrn_reflns_limit_k_min -12
_diffrn_reflns_limit_l_max 25
_diffrn_reflns_limit_l_min -25
_diffrn_reflns_number 11968
_diffrn_reflns_point_group_measured_fraction_full 0.966
_diffrn_reflns_point_group_measured_fraction_max 0.966
_diffrn_reflns_theta_full 25.000
_diffrn_reflns_theta_max 24.999
_diffrn_reflns_theta_min 2.138
_diffrn_source 'fine-focus sealed tube'
_exptl_absorpt_coefficient_mu 0.247
_exptl_absorpt_correction_T_max 1.0000
_exptl_absorpt_correction_T_min 0.468
_exptl_absorpt_correction_type multi-scan
_exptl_absorpt_process_details 'SADABS (Bruker, 2003)'
_exptl_crystal_colour colorless
_exptl_crystal_density_diffrn 1.439
_exptl_crystal_density_method 'not measured'
_exptl_crystal_description block
_exptl_crystal_F_000 672
_exptl_crystal_size_max 0.341
_exptl_crystal_size_mid 0.116
_exptl_crystal_size_min 0.025
_refine_diff_density_max 0.278
_refine_diff_density_min -0.285
_refine_diff_density_rms 0.060
_refine_ls_extinction_coef 2.33(10)
_refine_ls_extinction_expression Fc^*^=kFc[1+0.001xFc^2^\l^3^/sin(2\q)]^-1/4^
_refine_ls_extinction_method SHELXL
_refine_ls_goodness_of_fit_ref 1.160
_refine_ls_hydrogen_treatment mixed
_refine_ls_matrix_type full
_refine_ls_number_parameters 203
_refine_ls_number_reflns 2541
_refine_ls_number_restraints 1
_refine_ls_restrained_S_all 1.160
_refine_ls_R_factor_all 0.0936
_refine_ls_R_factor_gt 0.0738
_refine_ls_shift/su_max 0.001
_refine_ls_shift/su_mean 0.000
_refine_ls_structure_factor_coef Fsqd
_refine_ls_weighting_details 'w=1/[\s^2^(Fo^2^)+(0.0787P)^2^+0.1408P] where P=(Fo^2^+2Fc^2^)/3'
_refine_ls_weighting_scheme calc
_refine_ls_wR_factor_gt 0.1598
_refine_ls_wR_factor_ref 0.1699
_reflns_Friedel_coverage 0.000
_reflns_number_gt 2047
_reflns_number_total 2541
_reflns_threshold_expression 'I > 2\s(I)'
_cod_data_source_file jo502501v_si_002.cif
_cod_data_source_block shelx
_cod_depositor_comments 'Adding full bibliography for 4030584--4030587.cif.'
_cod_database_code 4030585
_shelx_space_group_comment
;
The symmetry employed for this shelxl refinement is uniquely defined
by the following loop, which should always be used as a source of
symmetry information in preference to the above space-group names.
They are only intended as comments.
;
_shelxl_version_number 2013-4

loop_
_space_group_symop_operation_xyz
'x, y, z'
'-x, y+1/2, -z+1/2'
'-x, -y, -z'
'x, -y-1/2, z-1/2'

loop_
_atom_site_label
_atom_site_type_symbol
_atom_site_fract_x
_atom_site_fract_y
_atom_site_fract_z
_atom_site_U_iso_or_equiv
_atom_site_adp_type
_atom_site_occupancy
_atom_site_site_symmetry_order
_atom_site_calc_flag
_atom_site_refinement_flags_posn
_atom_site_refinement_flags_adp
C1 C 0.4958(6) 0.6009(4) 0.7913(2) 0.0468(10) Uani 1 1 d . .
O1 O 0.6310(4) 0.6762(3) 0.79018(16) 0.0702(10) Uani 1 1 d . .
O2 O 0.3048(4) 0.6380(2) 0.77839(12) 0.0413(7) Uani 1 1 d . .
C3 C 0.1674(5) 0.5315(3) 0.77661(17) 0.0358(9) Uani 1 1 d . .
O3 O 0.0001(4) 0.5556(3) 0.81241(13) 0.0438(7) Uani 1 1 d D .
H3 H -0.071(6) 0.614(3) 0.800(2) 0.053 Uiso 1 1 d D U
C3A C 0.2872(6) 0.4209(3) 0.80305(18) 0.0383(9) Uani 1 1 d . .
H3A H 0.2755 0.3489 0.7745 0.046 Uiso 1 1 calc R U
C4 C 0.2454(7) 0.3793(4) 0.8716(2) 0.0510(11) Uani 1 1 d . .
H4 H 0.1248 0.3277 0.8776 0.061 Uiso 1 1 calc R U
C5 C 0.2646(8) 0.4917(5) 0.9143(2) 0.0652(13) Uani 1 1 d . .
H5 H 0.1595 0.5315 0.9352 0.078 Uiso 1 1 calc R U
C6 C 0.4544(9) 0.5235(5) 0.9169(2) 0.0737(15) Uani 1 1 d . .
H6 H 0.5085 0.5894 0.9403 0.088 Uiso 1 1 calc R U
C7 C 0.5703(7) 0.4353(5) 0.8757(3) 0.0674(15) Uani 1 1 d . .
H7 H 0.7157 0.4299 0.8839 0.081 Uiso 1 1 calc R U
C8 C 0.4489(7) 0.3143(5) 0.8858(2) 0.0690(14) Uani 1 1 d . .
H8B H 0.4587 0.2824 0.9286 0.083 Uiso 1 1 calc R U
H8A H 0.4814 0.2490 0.8556 0.083 Uiso 1 1 calc R U
C7A C 0.5055(6) 0.4648(4) 0.8063(2) 0.0486(11) Uani 1 1 d . .
H7A H 0.5896 0.4196 0.7760 0.058 Uiso 1 1 calc R U
C9 C 0.1100(6) 0.5165(3) 0.70675(18) 0.0401(9) Uani 1 1 d . .
F1A F 0.2793(4) 0.4988(2) 0.67229(11) 0.0553(7) Uani 1 1 d . .
F1B F 0.0296(4) 0.6260(2) 0.68458(11) 0.0588(8) Uani 1 1 d . .
S1 S -0.06516(16) 0.38803(10) 0.69801(5) 0.0497(5) Uani 1 1 d . .
C1' C -0.0810(7) 0.3719(4) 0.61477(19) 0.0469(10) Uani 1 1 d . .
C2' C 0.0699(7) 0.3117(5) 0.5823(2) 0.0648(13) Uani 1 1 d . .
H2' H 0.1854 0.2852 0.6036 0.078 Uiso 1 1 calc R U
C3' C 0.0503(10) 0.2907(6) 0.5183(3) 0.0869(18) Uani 1 1 d . .
H3' H 0.1524 0.2500 0.4964 0.104 Uiso 1 1 calc R U
C4' C -0.1191(12) 0.3298(6) 0.4871(3) 0.094(2) Uani 1 1 d . .
H4' H -0.1317 0.3169 0.4438 0.112 Uiso 1 1 calc R U
C5' C -0.2680(12) 0.3871(7) 0.5190(3) 0.110(3) Uani 1 1 d . .
H5' H -0.3836 0.4128 0.4975 0.132 Uiso 1 1 calc R U
C6' C -0.2514(9) 0.4081(6) 0.5832(3) 0.0840(18) Uani 1 1 d . .
H6' H -0.3560 0.4467 0.6049 0.101 Uiso 1 1 calc R U

loop_
_atom_site_aniso_label
_atom_site_aniso_U_11
_atom_site_aniso_U_22
_atom_site_aniso_U_33
_atom_site_aniso_U_23
_atom_site_aniso_U_13
_atom_site_aniso_U_12
C1 0.035(2) 0.052(2) 0.053(2) 0.0123(18) -0.0035(17) -0.0048(19)
O1 0.0403(18) 0.070(2) 0.100(3) 0.0317(18) -0.0148(16) -0.0178(16)
O2 0.0343(15) 0.0321(14) 0.0574(17) 0.0018(11) -0.0078(12) -0.0025(10)
C3 0.0283(19) 0.0356(19) 0.043(2) 0.0005(15) -0.0014(15) 0.0000(15)
O3 0.0300(15) 0.0526(17) 0.0489(16) -0.0031(12) 0.0014(12) 0.0068(12)
C3A 0.036(2) 0.0327(19) 0.046(2) 0.0029(15) 0.0035(17) 0.0016(15)
C4 0.043(2) 0.056(2) 0.054(3) 0.0163(19) 0.0002(19) -0.0064(19)
C5 0.070(4) 0.085(4) 0.041(2) 0.007(2) -0.002(2) 0.006(3)
C6 0.091(4) 0.080(3) 0.050(3) 0.012(2) -0.024(3) -0.011(3)
C7 0.037(2) 0.083(3) 0.081(4) 0.039(3) -0.013(2) -0.001(2)
C8 0.057(3) 0.071(3) 0.079(3) 0.037(3) -0.002(2) 0.009(2)
C7A 0.034(2) 0.049(2) 0.063(3) 0.0137(19) 0.0069(19) 0.0104(18)
C9 0.034(2) 0.038(2) 0.048(2) -0.0002(16) -0.0018(17) -0.0039(16)
F1A 0.0467(14) 0.0661(16) 0.0533(15) -0.0041(11) 0.0151(11) -0.0097(11)
F1B 0.0691(18) 0.0507(14) 0.0565(15) 0.0084(10) -0.0162(12) 0.0045(12)
S1 0.0476(7) 0.0570(7) 0.0446(7) -0.0084(4) 0.0034(5) -0.0168(5)
C1' 0.049(2) 0.046(2) 0.046(2) -0.0052(17) -0.0060(19) -0.0054(18)
C2' 0.059(3) 0.082(3) 0.053(3) -0.014(2) 0.002(2) 0.010(3)
C3' 0.092(4) 0.112(5) 0.057(3) -0.028(3) 0.015(3) 0.000(4)
C4' 0.133(6) 0.096(4) 0.051(3) -0.014(3) -0.021(4) -0.003(4)
C5' 0.119(6) 0.124(6) 0.087(4) -0.031(4) -0.056(4) 0.039(5)
C6' 0.073(4) 0.100(4) 0.078(4) -0.032(3) -0.024(3) 0.027(3)

loop_
_atom_type_symbol
_atom_type_description
_atom_type_scat_dispersion_real
_atom_type_scat_dispersion_imag
_atom_type_scat_source
C C 0.0033 0.0016 'International Tables Vol C Tables 4.2.6.8 and 6.1.1.4'
H H 0.0000 0.0000 'International Tables Vol C Tables 4.2.6.8 and 6.1.1.4'
O O 0.0106 0.0060 'International Tables Vol C Tables 4.2.6.8 and 6.1.1.4'
F F 0.0171 0.0103 'International Tables Vol C Tables 4.2.6.8 and 6.1.1.4'
S S 0.1246 0.1234 'International Tables Vol C Tables 4.2.6.8 and 6.1.1.4'

loop_
_geom_angle_atom_site_label_1
_geom_angle_atom_site_label_2
_geom_angle_atom_site_label_3
_geom_angle
O1 C1 O2 119.8(4)
O1 C1 C7A 128.6(4)
O2 C1 C7A 111.5(3)
C1 O2 C3 111.2(3)
O3 C3 O2 110.4(3)
O3 C3 C3A 111.3(3)
O2 C3 C3A 105.6(3)
O3 C3 C9 110.9(3)
O2 C3 C9 104.9(3)
C3A C3 C9 113.4(3)
C3 O3 H3 115(3)
C7A C3A C3 105.7(3)
C7A C3A C4 102.8(3)
C3 C3A C4 118.0(3)
C7A C3A H3A 109.9
C3 C3A H3A 109.9
C4 C3A H3A 109.9
C5 C4 C3A 108.7(3)
C5 C4 C8 99.8(4)
C3A C4 C8 98.6(3)
C5 C4 H4 115.8
C3A C4 H4 115.8
C8 C4 H4 115.8
C6 C5 C4 108.0(5)
C6 C5 H5 126.0
C4 C5 H5 126.0
C5 C6 C7 108.1(5)
C5 C6 H6 125.9
C7 C6 H6 125.9
C6 C7 C8 100.1(4)
C6 C7 C7A 106.4(4)
C8 C7 C7A 99.1(4)
C6 C7 H7 116.2
C8 C7 H7 116.2
C7A C7 H7 116.2
C7 C8 C4 93.1(3)
C7 C8 H8B 113.1
C4 C8 H8B 113.1
C7 C8 H8A 113.1
C4 C8 H8A 113.1
H8B C8 H8A 110.5
C1 C7A C3A 104.5(3)
C1 C7A C7 114.2(4)
C3A C7A C7 103.7(3)
C1 C7A H7A 111.3
C3A C7A H7A 111.3
C7 C7A H7A 111.3
F1A C9 F1B 104.9(3)
F1A C9 C3 109.4(3)
F1B C9 C3 109.6(3)
F1A C9 S1 112.0(2)
F1B C9 S1 111.4(3)
C3 C9 S1 109.5(2)
C1' S1 C9 102.10(18)
C6' C1' C2' 119.3(4)
C6' C1' S1 120.1(4)
C2' C1' S1 120.2(3)
C1' C2' C3' 120.2(5)
C1' C2' H2' 119.9
C3' C2' H2' 119.9
C4' C3' C2' 119.8(5)
C4' C3' H3' 120.1
C2' C3' H3' 120.1
C5' C4' C3' 120.0(5)
C5' C4' H4' 120.0
C3' C4' H4' 120.0
C4' C5' C6' 120.9(6)
C4' C5' H5' 119.6
C6' C5' H5' 119.6
C1' C6' C5' 119.7(5)
C1' C6' H6' 120.1
C5' C6' H6' 120.1

loop_
_geom_bond_atom_site_label_1
_geom_bond_atom_site_label_2
_geom_bond_distance
C1 O1 1.204(5)
C1 O2 1.353(5)
C1 C7A 1.488(6)
O2 C3 1.456(4)
C3 O3 1.372(4)
C3 C3A 1.527(5)
C3 C9 1.533(5)
O3 H3 0.825(19)
C3A C7A 1.522(5)
C3A C4 1.545(5)
C3A H3A 0.9800
C4 C5 1.506(7)
C4 C8 1.545(6)
C4 H4 0.9800
C5 C6 1.305(7)
C5 H5 0.9300
C6 C7 1.498(8)
C6 H6 0.9300
C7 C8 1.537(7)
C7 C7A 1.560(6)
C7 H7 0.9800
C8 H8B 0.9700
C8 H8A 0.9700
C7A H7A 0.9800
C9 F1A 1.356(4)
C9 F1B 1.366(4)
C9 S1 1.805(4)
S1 C1' 1.773(4)
C1' C6' 1.364(7)
C1' C2' 1.376(6)
C2' C3' 1.378(7)
C2' H2' 0.9300
C3' C4' 1.365(9)
C3' H3' 0.9300
C4' C5' 1.346(10)
C4' H4' 0.9300
C5' C6' 1.381(8)
C5' H5' 0.9300
C6' H6' 0.9300

loop_
_geom_hbond_atom_site_label_D
_geom_hbond_atom_site_label_H
_geom_hbond_atom_site_label_A
_geom_hbond_distance_DH
_geom_hbond_distance_HA
_geom_hbond_distance_DA
_geom_hbond_angle_DHA
_geom_hbond_site_symmetry_A
C3A H3A O1 0.98 2.38 3.318(5) 160.3 2_646
C7A H7A S1 0.98 2.85 3.758(4) 154.2 1_655
O3 H3 O1 0.825(19) 2.09(3) 2.802(4) 144(4) 1_455

loop_
_geom_torsion_atom_site_label_1
_geom_torsion_atom_site_label_2
_geom_torsion_atom_site_label_3
_geom_torsion_atom_site_label_4
_geom_torsion
O1 C1 O2 C3 174.9(4)
C7A C1 O2 C3 -5.9(5)
C1 O2 C3 O3 131.3(3)
C1 O2 C3 C3A 10.9(4)
C1 O2 C3 C9 -109.2(3)
O3 C3 C3A C7A -131.2(3)
O2 C3 C3A C7A -11.4(4)
C9 C3 C3A C7A 103.0(3)
O3 C3 C3A C4 -16.9(5)
O2 C3 C3A C4 102.9(4)
C9 C3 C3A C4 -142.8(3)
C7A C3A C4 C5 63.0(4)
C3 C3A C4 C5 -52.9(5)
C7A C3A C4 C8 -40.5(4)
C3 C3A C4 C8 -156.4(3)
C3A C4 C5 C6 -69.7(5)
C8 C4 C5 C6 33.0(5)
C4 C5 C6 C7 0.7(5)
C5 C6 C7 C8 -34.3(5)
C5 C6 C7 C7A 68.4(5)
C6 C7 C8 C4 50.2(4)
C7A C7 C8 C4 -58.4(4)
C5 C4 C8 C7 -49.7(4)
C3A C4 C8 C7 61.1(4)
O1 C1 C7A C3A 177.4(5)
O2 C1 C7A C3A -1.8(5)
O1 C1 C7A C7 64.8(6)
O2 C1 C7A C7 -114.4(4)
C3 C3A C7A C1 8.1(4)
C4 C3A C7A C1 -116.3(3)
C3 C3A C7A C7 128.0(4)
C4 C3A C7A C7 3.6(4)
C6 C7 C7A C1 44.4(5)
C8 C7 C7A C1 147.8(4)
C6 C7 C7A C3A -68.7(4)
C8 C7 C7A C3A 34.7(4)
O3 C3 C9 F1A 177.1(3)
O2 C3 C9 F1A 57.9(3)
C3A C3 C9 F1A -56.8(4)
O3 C3 C9 F1B 62.6(4)
O2 C3 C9 F1B -56.6(3)
C3A C3 C9 F1B -171.3(3)
O3 C3 C9 S1 -59.9(3)
O2 C3 C9 S1 -179.0(2)
C3A C3 C9 S1 66.2(3)
F1A C9 S1 C1' -50.0(3)
F1B C9 S1 C1' 67.0(3)
C3 C9 S1 C1' -171.6(3)
C9 S1 C1' C6' -108.0(4)
C9 S1 C1' C2' 78.4(4)
C6' C1' C2' C3' 1.3(8)
S1 C1' C2' C3' 175.0(4)
C1' C2' C3' C4' 0.1(9)
C2' C3' C4' C5' -1.0(11)
C3' C4' C5' C6' 0.6(12)
C2' C1' C6' C5' -1.8(9)
S1 C1' C6' C5' -175.5(5)
C4' C5' C6' C1' 0.8(11)
